data_1001743
loop_
_publ_author_name
'Leclaire, A'
'Monier, J C'

_publ_section_title
;
Structure cristalline du nitrate de calcium tetrahydrate
;
_journal_coden_ASTM CHDCAQ
_journal_name_full
;
Comptes Rendus Hebdomadaires des Seances de l'Academie des Sciences,
Serie C, Sciences Chimiques (1966-)
;
_journal_page_first 1555
_journal_page_last 1557
_journal_volume 271
_journal_year 1970
_chemical_formula_structural 'Ca (N O3)2 (H2 O)4'
_chemical_formula_sum 'Ca H8 N2 O10'
_chemical_name_mineral Nitrocalcite
_chemical_name_systematic 'Calcium nitrate tetrahydrate'
_space_group_IT_number 14
_symmetry_cell_setting monoclinic
_symmetry_Int_Tables_number 14
_symmetry_space_group_name_Hall '-P 2ybc'
_symmetry_space_group_name_H-M 'P 1 21/c 1'
_cell_angle_alpha 90
_cell_angle_beta 106.50(33)
_cell_angle_gamma 90
_cell_formula_units_Z 4
_cell_length_a 6.268(6)
_cell_length_b 9.116(9)
_cell_length_c 14.83(1)
_cell_volume 812.5
_exptl_crystal_density_meas 1.88
_refine_ls_R_factor_all 0.051
_cod_original_formula_sum 'H8 Ca N2 O10'
_cod_database_code 1001743

loop_
_symmetry_equiv_pos_as_xyz
x,y,z
-x,1/2+y,1/2-z
-x,-y,-z
x,1/2-y,1/2+z

loop_
_atom_site_label
_atom_site_type_symbol
_atom_site_symmetry_multiplicity
_atom_site_Wyckoff_symbol
_atom_site_fract_x
_atom_site_fract_y
_atom_site_fract_z
_atom_site_occupancy
_atom_site_attached_hydrogens
_atom_site_calc_flag
Ca1 Ca2+ 4 e 0.3277(4) 0.4102(2) 0.3670(1) 1. 0 d
N1 N5+ 4 e 0.0726(16) 0.3716(9) 0.1684(7) 1. 0 d
N2 N5+ 4 e 0.4800(15) 0.7334(8) 0.4053(6) 1. 0 d
O1 O2- 4 e 0.0601(14) 0.4844(7) 0.2171(5) 1. 0 d
O2 O2- 4 e 0.1897(14) 0.2686(7) 0.2121(5) 1. 0 d
O3 O2- 4 e -0.0237(14) 0.3655(8) 0.0846(5) 1. 0 d
O4 O2- 4 e 0.5418(12) 0.6210(6) 0.4585(5) 1. 0 d
O5 O2- 4 e 0.5507(14) 0.8544(7) 0.4342(5) 1. 0 d
O6 O2- 4 e 0.3509(13) 0.7117(7) 0.3269(5) 1. 0 d
O7 O2- 4 e 0.6005(12) 0.4634(7) 0.2813(5) 1. 2 d
O8 O2- 4 e 0.0365(13) 0.5368(7) 0.4161(5) 1. 2 d
O9 O2- 4 e 0.0808(13) 0.2205(7) 0.3984(5) 1. 2 d
O10 O2- 4 e 0.5788(15) 0.1966(8) 0.3859(6) 1. 2 d

loop_
_atom_type_symbol
_atom_type_oxidation_number
Ca2+ 2.000
N5+ 5.000
O2- -2.000
H1+ 1.000
